data_7703074
loop_
_publ_author_name
'Xiao, Lin'
'Zhao, Yanxia'
'Qiao, Sijie'
'Sun, Ziyue'
'Santoro, Orlando'
'Redshaw, Carl'

_publ_section_title
;
 Synthesis and structures of mono- and di-nuclear aluminium and zinc
 complexes bearing \a-diimine and related ligands, and their use in the
 ring opening polymerization of cyclic esters.
;
_journal_issue 5
_journal_name_full 'Dalton transactions (Cambridge, England : 2003)'
_journal_page_first 1456
_journal_page_last 1472
_journal_paper_doi 10.1039/c9dt04332b
_journal_volume 49
_journal_year 2020
_chemical_formula_sum 'C32 H50 N2 Zn'
_chemical_formula_weight 528.11
_space_group_crystal_system monoclinic
_space_group_IT_number 14
_space_group_name_Hall '-P 2ybc'
_space_group_name_H-M_alt 'P 1 21/c 1'
_atom_sites_solution_hydrogens geom
_atom_sites_solution_primary direct
_atom_sites_solution_secondary difmap
_audit_creation_method SHELXL-2014/7
_audit_update_record
;
2019-10-04 deposited with the CCDC.	2019-12-30 downloaded from the CCDC.
;
_cell_angle_alpha 90
_cell_angle_beta 93.238(8)
_cell_angle_gamma 90
_cell_formula_units_Z 4
_cell_length_a 8.5697(19)
_cell_length_b 19.226(4)
_cell_length_c 18.509(4)
_cell_measurement_reflns_used 7689
_cell_measurement_temperature 150(2)
_cell_measurement_theta_max 26.31
_cell_measurement_theta_min 2.38
_cell_volume 3044.7(11)
_computing_cell_refinement 'Bruker SMART'
_computing_data_collection 'Bruker SMART APEX II'
_computing_data_reduction 'Bruker SAINT'
_computing_molecular_graphics SHELXTL
_computing_publication_material SHELXTL
_computing_structure_refinement 'SHELXL-2014/7 (Sheldrick, 2014)'
_computing_structure_solution 'SHELXL-2014/7 (Sheldrick, 2014)'
_diffrn_ambient_temperature 150(2)
_diffrn_detector_area_resol_mean 'fine-focus sealed tube'
_diffrn_measured_fraction_theta_full 0.976
_diffrn_measured_fraction_theta_max 0.969
_diffrn_measurement_device_type 'Bruker APEX II area detector'
_diffrn_measurement_method '\w scan'
_diffrn_radiation_type MoK\a
_diffrn_radiation_wavelength 0.71073
_diffrn_reflns_av_R_equivalents 0.0351
_diffrn_reflns_av_unetI/netI 0.0426
_diffrn_reflns_Laue_measured_fraction_full 0.976
_diffrn_reflns_Laue_measured_fraction_max 0.969
_diffrn_reflns_limit_h_max 7
_diffrn_reflns_limit_h_min -10
_diffrn_reflns_limit_k_max 23
_diffrn_reflns_limit_k_min -22
_diffrn_reflns_limit_l_max 20
_diffrn_reflns_limit_l_min -23
_diffrn_reflns_number 17326
_diffrn_reflns_point_group_measured_fraction_full 0.976
_diffrn_reflns_point_group_measured_fraction_max 0.969
_diffrn_reflns_theta_full 25.242
_diffrn_reflns_theta_max 26.364
_diffrn_reflns_theta_min 2.388
_exptl_absorpt_coefficient_mu 0.827
_exptl_absorpt_correction_type multi-scan
_exptl_absorpt_process_details SADABS
_exptl_crystal_colour YELLOW
_exptl_crystal_density_diffrn 1.152
_exptl_crystal_density_meas ?
_exptl_crystal_description block
_exptl_crystal_F_000 1144
_exptl_crystal_size_max 0.250
_exptl_crystal_size_mid 0.200
_exptl_crystal_size_min 0.200
_exptl_transmission_factor_max 0.7454
_exptl_transmission_factor_min 0.6628
_refine_diff_density_max 1.571
_refine_diff_density_min -1.440
_refine_diff_density_rms 0.072
_refine_ls_extinction_method none
_refine_ls_goodness_of_fit_ref 1.130
_refine_ls_hydrogen_treatment constr
_refine_ls_matrix_type full
_refine_ls_number_parameters 322
_refine_ls_number_reflns 6030
_refine_ls_number_restraints 0
_refine_ls_restrained_S_all 1.130
_refine_ls_R_factor_all 0.0696
_refine_ls_R_factor_gt 0.0518
_refine_ls_shift/su_max 0.002
_refine_ls_shift/su_mean 0.000
_refine_ls_structure_factor_coef Fsqd
_refine_ls_weighting_details 'w=1/[\s^2^(Fo^2^)+6.0000P] where P=(Fo^2^+2Fc^2^)/3'
_refine_ls_weighting_scheme calc
_refine_ls_wR_factor_gt 0.1020
_refine_ls_wR_factor_ref 0.1093
_reflns_Friedel_coverage 0.000
_reflns_number_gt 4790
_reflns_number_total 6030
_reflns_threshold_expression 'I > 2\s(I)'
_cod_data_source_file c9dt04332b2.cif
_cod_data_source_block 7
_cod_depositor_comments
;
The following automatic conversions were performed:

data item '_exptl_absorpt_correction_type' value 'Multi-scan' was
changed to 'multi-scan' in accordance with the
/home/data/users/saulius/crontab/automatic-downloads/rss-feeds/RSC/lib/dictionaries/cif_core.dic
dictionary named 'cif_core.dic' version 2.4.2 last updated on
2011-04-26.

data item '_exptl_crystal_density_meas' value 'not measured' was
changed to '?' -- the value is perceived as not measured.

Automatic conversion script
Id: cif_fix_values 7556 2019-12-06 15:28:31Z antanas 

 Adding full bibliography for 7703070--7703079.cif.
;
_cod_original_cell_volume 3044.6(11)
_cod_original_sg_symbol_H-M 'P 21/c'
_cod_database_code 7703074
_shelx_shelxl_version_number 2014/7
_shelx_space_group_comment
;
The symmetry employed for this shelxl refinement is uniquely defined
by the following loop, which should always be used as a source of
symmetry information in preference to the above space-group names.
They are only intended as comments.
;
_shelx_estimated_absorpt_t_min 0.820
_shelx_estimated_absorpt_t_max 0.852

loop_
_space_group_symop_operation_xyz
'x, y, z'
'-x, y+1/2, -z+1/2'
'-x, -y, -z'
'x, -y-1/2, z-1/2'

loop_
_atom_site_label
_atom_site_type_symbol
_atom_site_fract_x
_atom_site_fract_y
_atom_site_fract_z
_atom_site_U_iso_or_equiv
_atom_site_adp_type
_atom_site_occupancy
_atom_site_site_symmetry_order
_atom_site_calc_flag
_atom_site_refinement_flags_posn
_atom_site_refinement_flags_adp
Zn1 Zn 0.68917(4) 0.70489(2) 0.61302(2) 0.02506(11) Uani 1 1 d . .
C1 C 0.3833(3) 0.74962(15) 0.64435(15) 0.0223(6) Uani 1 1 d . .
C2 C 0.4843(3) 0.81515(15) 0.65225(16) 0.0235(6) Uani 1 1 d . .
C3 C 0.2102(3) 0.75581(17) 0.6535(2) 0.0353(8) Uani 1 1 d . .
H3A H 0.1598 0.7109 0.6429 0.053 Uiso 1 1 calc R U
H3B H 0.1658 0.7912 0.6202 0.053 Uiso 1 1 calc R U
H3C H 0.1924 0.7694 0.7035 0.053 Uiso 1 1 calc R U
C4 C 0.4588(4) 0.84648(17) 0.72788(17) 0.0315(7) Uani 1 1 d . .
H4A H 0.4749 0.8103 0.7649 0.047 Uiso 1 1 calc R U
H4B H 0.3520 0.8645 0.7288 0.047 Uiso 1 1 calc R U
H4C H 0.5334 0.8844 0.7377 0.047 Uiso 1 1 calc R U
C5 C 0.4208(4) 0.86948(16) 0.59513(17) 0.0303(7) Uani 1 1 d . .
H5A H 0.3179 0.8863 0.6095 0.036 Uiso 1 1 calc R U
H5B H 0.4927 0.9098 0.5962 0.036 Uiso 1 1 calc R U
C6 C 0.4025(4) 0.84219(18) 0.51776(18) 0.0374(8) Uani 1 1 d . .
H6A H 0.4926 0.8131 0.5078 0.056 Uiso 1 1 calc R U
H6B H 0.3965 0.8815 0.4840 0.056 Uiso 1 1 calc R U
H6C H 0.3066 0.8145 0.5118 0.056 Uiso 1 1 calc R U
C7 C 0.8178(4) 0.62739(17) 0.5832(2) 0.0426(9) Uani 1 1 d . .
H7A H 0.7778 0.6113 0.5348 0.051 Uiso 1 1 calc R U
H7B H 0.9260 0.6442 0.5787 0.051 Uiso 1 1 calc R U
C8 C 0.8211(5) 0.5666(2) 0.6345(3) 0.0585(11) Uani 1 1 d . .
H8A H 0.8663 0.5813 0.6819 0.088 Uiso 1 1 calc R U
H8B H 0.8847 0.5292 0.6155 0.088 Uiso 1 1 calc R U
H8C H 0.7144 0.5498 0.6397 0.088 Uiso 1 1 calc R U
C9 C 0.3684(3) 0.62651(15) 0.62620(16) 0.0249(6) Uani 1 1 d . .
C10 C 0.3582(4) 0.58749(16) 0.69006(18) 0.0334(7) Uani 1 1 d . .
C11 C 0.2829(4) 0.52307(17) 0.6840(2) 0.0395(8) Uani 1 1 d . .
H11 H 0.2726 0.4956 0.7262 0.047 Uiso 1 1 calc R U
C12 C 0.2232(4) 0.49870(18) 0.6182(2) 0.0408(9) Uani 1 1 d . .
H12 H 0.1711 0.4551 0.6155 0.049 Uiso 1 1 calc R U
C13 C 0.2387(4) 0.53719(18) 0.5563(2) 0.0393(8) Uani 1 1 d . .
H13 H 0.1978 0.5196 0.5112 0.047 Uiso 1 1 calc R U
C14 C 0.3137(3) 0.60177(16) 0.55880(17) 0.0295(7) Uani 1 1 d . .
C15 C 0.4294(8) 0.6132(3) 0.7624(3) 0.1002(16) Uani 1 1 d . .
H15 H 0.4937 0.6552 0.7524 0.120 Uiso 1 1 calc R U
C16 C 0.5355(6) 0.5616(3) 0.8006(3) 0.0867(18) Uani 1 1 d . .
H16A H 0.5907 0.5839 0.8422 0.130 Uiso 1 1 calc R U
H16B H 0.6115 0.5444 0.7673 0.130 Uiso 1 1 calc R U
H16C H 0.4735 0.5225 0.8174 0.130 Uiso 1 1 calc R U
C17 C 0.3097(8) 0.6349(3) 0.8112(3) 0.1002(16) Uani 1 1 d . .
H17A H 0.2412 0.6695 0.7870 0.150 Uiso 1 1 calc R U
H17B H 0.3601 0.6551 0.8552 0.150 Uiso 1 1 calc R U
H17C H 0.2477 0.5943 0.8242 0.150 Uiso 1 1 calc R U
C18 C 0.3331(4) 0.64224(18) 0.48970(17) 0.0363(8) Uani 1 1 d . .
H18 H 0.4042 0.6824 0.5015 0.044 Uiso 1 1 calc R U
C19 C 0.1775(5) 0.6713(3) 0.4599(2) 0.0611(12) Uani 1 1 d . .
H19A H 0.1313 0.6999 0.4969 0.092 Uiso 1 1 calc R U
H19B H 0.1067 0.6329 0.4463 0.092 Uiso 1 1 calc R U
H19C H 0.1943 0.6999 0.4171 0.092 Uiso 1 1 calc R U
C20 C 0.4073(6) 0.5985(2) 0.4322(2) 0.0671(14) Uani 1 1 d . .
H20A H 0.3389 0.5591 0.4190 0.101 Uiso 1 1 calc R U
H20B H 0.5089 0.5811 0.4514 0.101 Uiso 1 1 calc R U
H20C H 0.4219 0.6271 0.3893 0.101 Uiso 1 1 calc R U
C21 C 0.7708(3) 0.83966(15) 0.67073(16) 0.0236(6) Uani 1 1 d . .
C22 C 0.8400(3) 0.89013(15) 0.62677(17) 0.0266(6) Uani 1 1 d . .
C23 C 0.9635(4) 0.93106(16) 0.65677(19) 0.0320(7) Uani 1 1 d . .
H23 H 1.0086 0.9655 0.6277 0.038 Uiso 1 1 calc R U
C24 C 1.0206(4) 0.92245(17) 0.72703(19) 0.0346(8) Uani 1 1 d . .
H24 H 1.1014 0.9518 0.7468 0.042 Uiso 1 1 calc R U
C25 C 0.9594(3) 0.87082(16) 0.76854(17) 0.0307(7) Uani 1 1 d . .
H25 H 1.0019 0.8636 0.8165 0.037 Uiso 1 1 calc R U
C26 C 0.8364(3) 0.82870(16) 0.74187(17) 0.0264(6) Uani 1 1 d . .
C27 C 0.7960(4) 0.89647(16) 0.54675(17) 0.0315(7) Uani 1 1 d . .
H27 H 0.6994 0.8681 0.5365 0.038 Uiso 1 1 calc R U
C28 C 0.7594(5) 0.97119(18) 0.5220(2) 0.0468(9) Uani 1 1 d . .
H28A H 0.6740 0.9898 0.5493 0.070 Uiso 1 1 calc R U
H28B H 0.7282 0.9713 0.4702 0.070 Uiso 1 1 calc R U
H28C H 0.8525 1.0002 0.5306 0.070 Uiso 1 1 calc R U
C29 C 0.9254(5) 0.8649(2) 0.5031(2) 0.0456(9) Uani 1 1 d . .
H29A H 1.0234 0.8900 0.5140 0.068 Uiso 1 1 calc R U
H29B H 0.8962 0.8687 0.4513 0.068 Uiso 1 1 calc R U
H29C H 0.9393 0.8158 0.5161 0.068 Uiso 1 1 calc R U
C30 C 0.7840(4) 0.76862(17) 0.78832(16) 0.0297(7) Uani 1 1 d . .
H30 H 0.6845 0.7498 0.7652 0.036 Uiso 1 1 calc R U
C31 C 0.9061(4) 0.71012(18) 0.78935(19) 0.0376(8) Uani 1 1 d . .
H31A H 0.9241 0.6961 0.7396 0.056 Uiso 1 1 calc R U
H31B H 0.8678 0.6702 0.8161 0.056 Uiso 1 1 calc R U
H31C H 1.0042 0.7268 0.8130 0.056 Uiso 1 1 calc R U
C32 C 0.7521(4) 0.7895(2) 0.86618(17) 0.0404(8) Uani 1 1 d . .
H32A H 0.8507 0.8023 0.8922 0.061 Uiso 1 1 calc R U
H32B H 0.7048 0.7502 0.8907 0.061 Uiso 1 1 calc R U
H32C H 0.6806 0.8293 0.8653 0.061 Uiso 1 1 calc R U
N1 N 0.4503(3) 0.69211(12) 0.63072(12) 0.0218(5) Uani 1 1 d . .
N2 N 0.6475(3) 0.79626(12) 0.64182(13) 0.0220(5) Uani 1 1 d . .

loop_
_atom_site_aniso_label
_atom_site_aniso_U_11
_atom_site_aniso_U_22
_atom_site_aniso_U_33
_atom_site_aniso_U_23
_atom_site_aniso_U_13
_atom_site_aniso_U_12
Zn1 0.02379(17) 0.02194(18) 0.02964(19) -0.00314(15) 0.00332(13) 0.00108(15)
C1 0.0236(14) 0.0237(15) 0.0194(14) 0.0018(11) -0.0017(11) 0.0003(12)
C2 0.0230(14) 0.0225(15) 0.0249(15) -0.0026(12) -0.0012(12) 0.0031(12)
C3 0.0228(15) 0.0334(18) 0.049(2) -0.0020(15) -0.0007(14) 0.0013(13)
C4 0.0251(15) 0.0351(18) 0.0342(18) -0.0091(14) -0.0013(13) 0.0042(13)
C5 0.0284(16) 0.0253(16) 0.0370(18) 0.0052(13) -0.0014(14) 0.0047(13)
C6 0.0406(19) 0.0346(19) 0.0358(19) 0.0098(15) -0.0090(15) 0.0022(15)
C7 0.0365(19) 0.0325(19) 0.060(2) -0.0100(17) 0.0149(17) 0.0037(15)
C8 0.066(3) 0.035(2) 0.073(3) -0.013(2) -0.008(2) 0.018(2)
C9 0.0206(14) 0.0235(15) 0.0311(16) 0.0004(12) 0.0054(12) -0.0003(12)
C10 0.0420(19) 0.0260(17) 0.0332(18) 0.0063(14) 0.0098(15) -0.0003(14)
C11 0.044(2) 0.0299(19) 0.046(2) 0.0123(16) 0.0117(17) -0.0019(15)
C12 0.0371(19) 0.0281(18) 0.058(2) 0.0037(17) 0.0065(17) -0.0099(15)
C13 0.0385(19) 0.0344(19) 0.045(2) -0.0055(16) -0.0015(16) -0.0116(15)
C14 0.0239(15) 0.0297(17) 0.0347(17) 0.0004(13) 0.0006(13) -0.0052(13)
C15 0.157(4) 0.108(3) 0.0343(17) -0.0066(19) -0.009(2) 0.062(3)
C16 0.048(3) 0.149(5) 0.061(3) -0.025(3) -0.012(2) 0.016(3)
C17 0.157(4) 0.108(3) 0.0343(17) -0.0066(19) -0.009(2) 0.062(3)
C18 0.0409(19) 0.041(2) 0.0268(17) 0.0000(14) -0.0034(14) -0.0166(16)
C19 0.059(3) 0.085(3) 0.038(2) 0.020(2) -0.0100(19) -0.002(2)
C20 0.081(3) 0.069(3) 0.056(3) -0.007(2) 0.035(3) -0.021(3)
C21 0.0220(14) 0.0217(15) 0.0270(15) -0.0043(12) 0.0008(12) 0.0022(12)
C22 0.0255(15) 0.0221(15) 0.0320(16) -0.0036(13) 0.0011(13) 0.0019(12)
C23 0.0305(16) 0.0243(17) 0.0415(19) -0.0035(14) 0.0037(14) -0.0034(13)
C24 0.0250(15) 0.0311(18) 0.047(2) -0.0148(15) -0.0026(14) -0.0016(14)
C25 0.0266(15) 0.0351(18) 0.0296(17) -0.0111(14) -0.0047(13) 0.0047(14)
C26 0.0228(14) 0.0271(16) 0.0293(16) -0.0034(13) 0.0006(12) 0.0056(12)
C27 0.0334(17) 0.0273(17) 0.0335(18) 0.0033(13) -0.0001(14) -0.0046(14)
C28 0.055(2) 0.037(2) 0.049(2) 0.0126(17) -0.0008(18) -0.0024(17)
C29 0.051(2) 0.051(2) 0.035(2) -0.0030(17) 0.0070(17) -0.0006(18)
C30 0.0280(15) 0.0354(18) 0.0255(16) 0.0006(13) -0.0005(13) 0.0013(13)
C31 0.0394(18) 0.0374(19) 0.0360(18) 0.0071(15) 0.0005(15) 0.0074(16)
C32 0.0389(18) 0.055(2) 0.0274(17) -0.0024(16) 0.0020(14) 0.0038(17)
N1 0.0241(12) 0.0204(13) 0.0210(12) 0.0020(10) 0.0015(10) 0.0002(10)
N2 0.0189(11) 0.0215(12) 0.0253(12) -0.0021(10) -0.0011(9) 0.0014(10)

loop_
_atom_type_symbol
_atom_type_description
_atom_type_scat_dispersion_real
_atom_type_scat_dispersion_imag
_atom_type_scat_source
C C 0.0033 0.0016 'International Tables Vol C Tables 4.2.6.8 and 6.1.1.4'
H H 0.0000 0.0000 'International Tables Vol C Tables 4.2.6.8 and 6.1.1.4'
Zn Zn 0.2839 1.4301 'International Tables Vol C Tables 4.2.6.8 and 6.1.1.4'
N N 0.0061 0.0033 'International Tables Vol C Tables 4.2.6.8 and 6.1.1.4'

loop_
_geom_angle_atom_site_label_1
_geom_angle_atom_site_label_2
_geom_angle_atom_site_label_3
_geom_angle
N2 Zn1 C7 156.21(13)
N2 Zn1 N1 82.11(9)
C7 Zn1 N1 121.63(13)
N1 C1 C3 123.1(3)
N1 C1 C2 118.2(2)
C3 C1 C2 118.6(2)
N2 C2 C1 108.8(2)
N2 C2 C4 113.5(2)
C1 C2 C4 107.3(2)
N2 C2 C5 112.0(2)
C1 C2 C5 108.2(2)
C4 C2 C5 106.8(2)
C1 C3 H3A 109.5
C1 C3 H3B 109.5
H3A C3 H3B 109.5
C1 C3 H3C 109.5
H3A C3 H3C 109.5
H3B C3 H3C 109.5
C2 C4 H4A 109.5
C2 C4 H4B 109.5
H4A C4 H4B 109.5
C2 C4 H4C 109.5
H4A C4 H4C 109.5
H4B C4 H4C 109.5
C6 C5 C2 114.8(3)
C6 C5 H5A 108.6
C2 C5 H5A 108.6
C6 C5 H5B 108.6
C2 C5 H5B 108.6
H5A C5 H5B 107.6
C5 C6 H6A 109.5
C5 C6 H6B 109.5
H6A C6 H6B 109.5
C5 C6 H6C 109.5
H6A C6 H6C 109.5
H6B C6 H6C 109.5
C8 C7 Zn1 113.9(3)
C8 C7 H7A 108.8
Zn1 C7 H7A 108.8
C8 C7 H7B 108.8
Zn1 C7 H7B 108.8
H7A C7 H7B 107.7
C7 C8 H8A 109.5
C7 C8 H8B 109.5
H8A C8 H8B 109.5
C7 C8 H8C 109.5
H8A C8 H8C 109.5
H8B C8 H8C 109.5
C14 C9 C10 122.5(3)
C14 C9 N1 119.3(3)
C10 C9 N1 118.1(3)
C11 C10 C9 117.1(3)
C11 C10 C15 121.2(4)
C9 C10 C15 121.7(4)
C12 C11 C10 121.2(3)
C12 C11 H11 119.4
C10 C11 H11 119.4
C11 C12 C13 120.4(3)
C11 C12 H12 119.8
C13 C12 H12 119.8
C12 C13 C14 121.0(3)
C12 C13 H13 119.5
C14 C13 H13 119.5
C9 C14 C13 117.7(3)
C9 C14 C18 122.3(3)
C13 C14 C18 120.1(3)
C17 C15 C16 108.9(4)
C17 C15 C10 112.0(5)
C16 C15 C10 113.8(4)
C17 C15 H15 107.3
C16 C15 H15 107.3
C10 C15 H15 107.3
C15 C16 H16A 109.5
C15 C16 H16B 109.5
H16A C16 H16B 109.5
C15 C16 H16C 109.5
H16A C16 H16C 109.5
H16B C16 H16C 109.5
C15 C17 H17A 109.5
C15 C17 H17B 109.5
H17A C17 H17B 109.5
C15 C17 H17C 109.5
H17A C17 H17C 109.5
H17B C17 H17C 109.5
C14 C18 C19 111.1(3)
C14 C18 C20 112.1(3)
C19 C18 C20 110.0(4)
C14 C18 H18 107.8
C19 C18 H18 107.8
C20 C18 H18 107.8
C18 C19 H19A 109.5
C18 C19 H19B 109.5
H19A C19 H19B 109.5
C18 C19 H19C 109.5
H19A C19 H19C 109.5
H19B C19 H19C 109.5
C18 C20 H20A 109.5
C18 C20 H20B 109.5
H20A C20 H20B 109.5
C18 C20 H20C 109.5
H20A C20 H20C 109.5
H20B C20 H20C 109.5
C26 C21 C22 118.6(3)
C26 C21 N2 120.5(3)
C22 C21 N2 120.7(3)
C23 C22 C21 119.1(3)
C23 C22 C27 118.8(3)
C21 C22 C27 121.9(3)
C24 C23 C22 121.7(3)
C24 C23 H23 119.1
C22 C23 H23 119.1
C23 C24 C25 119.3(3)
C23 C24 H24 120.4
C25 C24 H24 120.4
C24 C25 C26 121.6(3)
C24 C25 H25 119.2
C26 C25 H25 119.2
C25 C26 C21 119.6(3)
C25 C26 C30 118.7(3)
C21 C26 C30 121.6(3)
C22 C27 C28 113.8(3)
C22 C27 C29 109.6(3)
C28 C27 C29 110.8(3)
C22 C27 H27 107.5
C28 C27 H27 107.5
C29 C27 H27 107.5
C27 C28 H28A 109.5
C27 C28 H28B 109.5
H28A C28 H28B 109.5
C27 C28 H28C 109.5
H28A C28 H28C 109.5
H28B C28 H28C 109.5
C27 C29 H29A 109.5
C27 C29 H29B 109.5
H29A C29 H29B 109.5
C27 C29 H29C 109.5
H29A C29 H29C 109.5
H29B C29 H29C 109.5
C26 C30 C31 109.9(2)
C26 C30 C32 113.9(3)
C31 C30 C32 109.7(3)
C26 C30 H30 107.7
C31 C30 H30 107.7
C32 C30 H30 107.7
C30 C31 H31A 109.5
C30 C31 H31B 109.5
H31A C31 H31B 109.5
C30 C31 H31C 109.5
H31A C31 H31C 109.5
H31B C31 H31C 109.5
C30 C32 H32A 109.5
C30 C32 H32B 109.5
H32A C32 H32B 109.5
C30 C32 H32C 109.5
H32A C32 H32C 109.5
H32B C32 H32C 109.5
C1 N1 C9 123.0(2)
C1 N1 Zn1 112.43(19)
C9 N1 Zn1 124.51(17)
C21 N2 C2 119.8(2)
C21 N2 Zn1 120.35(18)
C2 N2 Zn1 117.85(18)

loop_
_geom_bond_atom_site_label_1
_geom_bond_atom_site_label_2
_geom_bond_distance
Zn1 N2 1.876(2)
Zn1 C7 1.952(3)
Zn1 N1 2.106(2)
C1 N1 1.278(4)
C1 C3 1.508(4)
C1 C2 1.531(4)
C2 N2 1.468(3)
C2 C4 1.551(4)
C2 C5 1.562(4)
C3 H3A 0.9800
C3 H3B 0.9800
C3 H3C 0.9800
C4 H4A 0.9800
C4 H4B 0.9800
C4 H4C 0.9800
C5 C6 1.525(5)
C5 H5A 0.9900
C5 H5B 0.9900
C6 H6A 0.9800
C6 H6B 0.9800
C6 H6C 0.9800
C7 C8 1.505(5)
C7 H7A 0.9900
C7 H7B 0.9900
C8 H8A 0.9800
C8 H8B 0.9800
C8 H8C 0.9800
C9 C14 1.392(4)
C9 C10 1.407(4)
C9 N1 1.443(4)
C10 C11 1.398(5)
C10 C15 1.522(6)
C11 C12 1.376(5)
C11 H11 0.9500
C12 C13 1.377(5)
C12 H12 0.9500
C13 C14 1.397(4)
C13 H13 0.9500
C14 C18 1.514(4)
C15 C17 1.466(7)
C15 C16 1.497(7)
C15 H15 1.0000
C16 H16A 0.9800
C16 H16B 0.9800
C16 H16C 0.9800
C17 H17A 0.9800
C17 H17B 0.9800
C17 H17C 0.9800
C18 C19 1.520(5)
C18 C20 1.523(5)
C18 H18 1.0000
C19 H19A 0.9800
C19 H19B 0.9800
C19 H19C 0.9800
C20 H20A 0.9800
C20 H20B 0.9800
C20 H20C 0.9800
C21 C26 1.418(4)
C21 C22 1.418(4)
C21 N2 1.427(4)
C22 C23 1.408(4)
C22 C27 1.513(4)
C23 C24 1.373(5)
C23 H23 0.9500
C24 C25 1.377(5)
C24 H24 0.9500
C25 C26 1.398(4)
C25 H25 0.9500
C26 C30 1.523(4)
C27 C28 1.535(5)
C27 C29 1.534(5)
C27 H27 1.0000
C28 H28A 0.9800
C28 H28B 0.9800
C28 H28C 0.9800
C29 H29A 0.9800
C29 H29B 0.9800
C29 H29C 0.9800
C30 C31 1.535(4)
C30 C32 1.535(4)
C30 H30 1.0000
C31 H31A 0.9800
C31 H31B 0.9800
C31 H31C 0.9800
C32 H32A 0.9800
C32 H32B 0.9800
C32 H32C 0.9800
